data_7110633
loop_
_publ_author_name
'Bilton, Clair'
'Howard, Judith A. K.'
'Laxmi Madhavi, N. N.'
'Nangia, Ashwini'
'Desiraju, Gautam R.'
'Allen, Frank H.'
'Wilson, Chick C.'

_publ_section_title
;
 When is a polymorph not a polymorph? Helical trimeric
 O--H&#x00B7;&#x00B7;&#x00B7;O synthons in
 trans-1,4-diethynylcyclohexane-1,4-diol
;
_journal_issue 17
_journal_name_full 'Chemical Communications'
_journal_page_first 1675
_journal_paper_doi 10.1039/a905025f
_journal_year 1999
_chemical_formula_moiety 'C10 H12 O2'
_chemical_formula_sum 'C10 H12 O2'
_chemical_formula_weight 164.20
_chemical_name_systematic
;
 ?
;
_space_group_IT_number 2
_symmetry_cell_setting triclinic
_symmetry_space_group_name_Hall '-P 1'
_symmetry_space_group_name_H-M 'P -1'
_atom_sites_solution_hydrogens difmap
_atom_sites_solution_primary direct
_atom_sites_solution_secondary difmap
_audit_creation_method SHELXL-97
_cell_angle_alpha 103.005(2)
_cell_angle_beta 93.424(2)
_cell_angle_gamma 94.572(2)
_cell_formula_units_Z 3
_cell_length_a 6.2074(3)
_cell_length_b 10.0187(5)
_cell_length_c 11.5666(5)
_cell_measurement_reflns_used 999
_cell_measurement_temperature 150
_cell_measurement_theta_max 30.69
_cell_measurement_theta_min 10.26
_cell_volume 696.41(6)
_computing_cell_refinement 'Brucker SMART'
_computing_data_collection 'Brucker SMART'
_computing_data_reduction 'Brucker SAINT'
_computing_molecular_graphics 'SHELXL-97 (Sheldrick, 1997)'
_computing_publication_material 'SHELXL-97 (Sheldrick, 1997)'
_computing_structure_refinement 'SHELXL-97 (Sheldrick, 1997)'
_computing_structure_solution 'SHELXS-97 (Sheldrick, 1997)'
_diffrn_ambient_temperature 150
_diffrn_detector_area_resol_mean 'not relevant'
_diffrn_measured_fraction_theta_full 0.865
_diffrn_measured_fraction_theta_max 0.865
_diffrn_measurement_device_type 'Brucker SMART CCD'
_diffrn_measurement_method '\w scans'
_diffrn_radiation_monochromator graphite
_diffrn_radiation_source 'fine-focus sealed tube'
_diffrn_radiation_type MoK\a
_diffrn_radiation_wavelength 0.71073
_diffrn_reflns_av_R_equivalents 0.0255
_diffrn_reflns_av_sigmaI/netI 0.0255
_diffrn_reflns_limit_h_max 8
_diffrn_reflns_limit_h_min -8
_diffrn_reflns_limit_k_max 13
_diffrn_reflns_limit_k_min -11
_diffrn_reflns_limit_l_max 15
_diffrn_reflns_limit_l_min -16
_diffrn_reflns_number 5564
_diffrn_reflns_theta_full 30.33
_diffrn_reflns_theta_max 30.33
_diffrn_reflns_theta_min 1.81
_exptl_absorpt_coefficient_mu 0.081
_exptl_absorpt_correction_T_max 0.332
_exptl_absorpt_correction_T_min 0.284
_exptl_absorpt_correction_type empirical
_exptl_absorpt_process_details 'empirical using psi-scans'
_exptl_crystal_colour colourless
_exptl_crystal_density_diffrn 1.175
_exptl_crystal_density_meas ?
_exptl_crystal_density_method 'not measured'
_exptl_crystal_description block
_exptl_crystal_F_000 264
_exptl_crystal_size_max 0.5
_exptl_crystal_size_mid 0.4
_exptl_crystal_size_min 0.4
_refine_diff_density_max 0.216
_refine_diff_density_min -0.280
_refine_diff_density_rms 0.050
_refine_ls_extinction_method none
_refine_ls_goodness_of_fit_ref 1.046
_refine_ls_hydrogen_treatment refall
_refine_ls_matrix_type full
_refine_ls_number_parameters 235
_refine_ls_number_reflns 3618
_refine_ls_number_restraints 0
_refine_ls_restrained_S_all 1.046
_refine_ls_R_factor_all 0.0511
_refine_ls_R_factor_gt 0.0409
_refine_ls_shift/su_max 0.000
_refine_ls_shift/su_mean 0.000
_refine_ls_structure_factor_coef Fsqd
_refine_ls_weighting_details 'calc w=1/[\s^2^(Fo^2^)+(0.0573P)^2^+0.1318P] where P=(Fo^2^+2Fc^2^)/3'
_refine_ls_weighting_scheme calc
_refine_ls_wR_factor_gt 0.1026
_refine_ls_wR_factor_ref 0.1089
_reflns_number_gt 3027
_reflns_number_total 3618
_reflns_threshold_expression 2sigma(I)
_cod_data_source_file 905025fsup1.cif
_cod_data_source_block 1
_cod_depositor_comments
;
The following automatic conversions were performed:

'_exptl_crystal_density_meas' value 'not measured' was changed to '?'
- the value is perceived as not measured.

Automatic conversion script
Id: cif_fix_values 3008 2015-01-20 13:52:24Z robertas 
;
_cod_original_sg_symbol_H-M P-1
_cod_database_code 7110633

loop_
_symmetry_equiv_pos_as_xyz
'x, y, z'
'-x, -y, -z'

loop_
_atom_site_label
_atom_site_type_symbol
_atom_site_fract_x
_atom_site_fract_y
_atom_site_fract_z
_atom_site_U_iso_or_equiv
_atom_site_adp_type
_atom_site_occupancy
_atom_site_symmetry_multiplicity
_atom_site_calc_flag
O1 O -0.34099(13) 0.14331(9) 0.66737(7) 0.02972(19) Uani 1 1 d
H1A H -0.425(3) 0.1881(17) 0.7153(15) 0.045(4) Uiso 1 1 d
H1 H -0.270(4) 0.488(2) 0.4972(19) 0.074(6) Uiso 1 1 d
C1 C -0.3042(3) 0.39705(16) 0.51173(14) 0.0457(3) Uani 1 1 d
C2 C -0.35463(19) 0.28609(13) 0.52808(11) 0.0328(3) Uani 1 1 d
C3 C -0.41074(17) 0.14627(11) 0.54678(9) 0.0255(2) Uani 1 1 d
C4 C -0.65652(17) 0.10455(12) 0.52329(10) 0.0261(2) Uani 1 1 d
H4A H -0.735(2) 0.1692(15) 0.5820(13) 0.036(4) Uiso 1 1 d
H4B H -0.697(2) 0.1126(14) 0.4429(13) 0.028(3) Uiso 1 1 d
C5 C -0.71334(18) -0.04250(12) 0.53606(10) 0.0272(2) Uani 1 1 d
H5A H -0.870(3) -0.0737(16) 0.5183(14) 0.038(4) Uiso 1 1 d
H5B H -0.678(2) -0.0499(14) 0.6181(13) 0.029(3) Uiso 1 1 d
O2 O 0.38323(14) 0.26651(8) 0.81728(7) 0.03075(19) Uani 1 1 d
H2A H 0.250(3) 0.2235(17) 0.8136(15) 0.046(4) Uiso 1 1 d
H11 H 0.089(3) 0.623(2) 0.7444(18) 0.068(6) Uiso 1 1 d
C11 C 0.1733(2) 0.56502(16) 0.78017(13) 0.0440(3) Uani 1 1 d
C12 C 0.27363(19) 0.49228(12) 0.82643(10) 0.0304(2) Uani 1 1 d
C13 C 0.39881(16) 0.40439(11) 0.88804(9) 0.0238(2) Uani 1 1 d
C14 C 0.64147(17) 0.45466(11) 0.90316(10) 0.0247(2) Uani 1 1 d
H14A H 0.694(2) 0.4572(15) 0.8264(13) 0.034(4) Uiso 1 1 d
H14B H 0.717(2) 0.3843(15) 0.9350(12) 0.031(3) Uiso 1 1 d
C15 C 0.68656(17) 0.59534(11) 0.98982(9) 0.0248(2) Uani 1 1 d
H15A H 0.611(2) 0.6675(15) 0.9569(13) 0.031(3) Uiso 1 1 d
H15B H 0.845(3) 0.6221(15) 1.0009(13) 0.039(4) Uiso 1 1 d
O3 O 0.01627(13) 0.09703(8) 0.79038(7) 0.02692(18) Uani 1 1 d
H3A H -0.100(3) 0.1066(18) 0.7492(16) 0.054(5) Uiso 1 1 d
H21 H -0.383(3) -0.293(2) 0.7199(18) 0.065(5) Uiso 1 1 d
C21 C -0.2870(2) -0.21280(13) 0.76288(11) 0.0350(3) Uani 1 1 d
C22 C -0.17092(17) -0.11307(11) 0.81121(9) 0.0260(2) Uani 1 1 d
C23 C -0.03472(16) 0.01416(10) 0.87363(9) 0.0221(2) Uani 1 1 d
C24 C -0.15573(16) 0.09509(11) 0.97517(9) 0.0232(2) Uani 1 1 d
H24A H -0.299(2) 0.1122(14) 0.9425(12) 0.031(3) Uiso 1 1 d
H24B H -0.070(2) 0.1857(14) 1.0077(12) 0.028(3) Uiso 1 1 d
C25 C -0.18398(16) 0.01978(11) 1.07556(9) 0.0234(2) Uani 1 1 d
H25A H -0.260(2) 0.0728(14) 1.1406(12) 0.031(3) Uiso 1 1 d
H25B H -0.274(2) -0.0702(14) 1.0466(12) 0.028(3) Uiso 1 1 d

loop_
_atom_site_aniso_label
_atom_site_aniso_U_11
_atom_site_aniso_U_22
_atom_site_aniso_U_33
_atom_site_aniso_U_23
_atom_site_aniso_U_13
_atom_site_aniso_U_12
O1 0.0294(4) 0.0391(4) 0.0204(4) 0.0045(3) -0.0026(3) 0.0120(3)
C1 0.0476(8) 0.0389(7) 0.0522(8) 0.0140(6) 0.0029(6) 0.0044(6)
C2 0.0305(6) 0.0358(6) 0.0321(6) 0.0072(5) -0.0002(4) 0.0074(5)
C3 0.0245(5) 0.0318(5) 0.0209(5) 0.0065(4) -0.0013(4) 0.0076(4)
C4 0.0244(5) 0.0326(5) 0.0218(5) 0.0052(4) 0.0000(4) 0.0104(4)
C5 0.0229(5) 0.0355(6) 0.0240(5) 0.0066(4) 0.0030(4) 0.0081(4)
O2 0.0289(4) 0.0261(4) 0.0320(4) -0.0028(3) 0.0072(3) -0.0054(3)
C11 0.0420(7) 0.0528(8) 0.0408(7) 0.0182(6) -0.0008(6) 0.0079(6)
C12 0.0293(5) 0.0339(6) 0.0270(5) 0.0063(4) 0.0030(4) -0.0017(4)
C13 0.0241(5) 0.0228(5) 0.0228(5) 0.0026(4) 0.0038(4) -0.0021(4)
C14 0.0234(5) 0.0244(5) 0.0251(5) 0.0035(4) 0.0056(4) -0.0017(4)
C15 0.0245(5) 0.0242(5) 0.0250(5) 0.0052(4) 0.0056(4) -0.0035(4)
O3 0.0237(4) 0.0329(4) 0.0276(4) 0.0174(3) -0.0025(3) -0.0029(3)
C21 0.0390(6) 0.0342(6) 0.0299(6) 0.0096(5) -0.0058(5) -0.0079(5)
C22 0.0258(5) 0.0299(5) 0.0236(5) 0.0106(4) -0.0013(4) 0.0002(4)
C23 0.0202(4) 0.0249(5) 0.0228(5) 0.0108(4) -0.0016(4) -0.0013(4)
C24 0.0205(4) 0.0246(5) 0.0260(5) 0.0096(4) -0.0016(4) 0.0027(4)
C25 0.0190(4) 0.0277(5) 0.0251(5) 0.0098(4) 0.0004(4) 0.0017(4)

loop_
_atom_type_symbol
_atom_type_description
_atom_type_scat_dispersion_real
_atom_type_scat_dispersion_imag
_atom_type_scat_source
C C 0.0033 0.0016 'International Tables Vol C Tables 4.2.6.8 and 6.1.1.4'
H H 0.0000 0.0000 'International Tables Vol C Tables 4.2.6.8 and 6.1.1.4'
O O 0.0106 0.0060 'International Tables Vol C Tables 4.2.6.8 and 6.1.1.4'

loop_
_geom_angle_atom_site_label_1
_geom_angle_atom_site_label_2
_geom_angle_atom_site_label_3
_geom_angle
_geom_angle_site_symmetry_1
_geom_angle_site_symmetry_3
_geom_angle_publ_flag
C3 O1 H1A 109.2(11) . . yes
C2 C1 H1 177.3(13) . . yes
C1 C2 C3 178.09(13) . . yes
O1 C3 C2 109.23(9) . . yes
O1 C3 C5 107.15(8) . 2_456 yes
C2 C3 C5 109.41(9) . 2_456 yes
O1 C3 C4 109.79(9) . . yes
C2 C3 C4 111.17(9) . . yes
C5 C3 C4 110.00(9) 2_456 . yes
C5 C4 C3 111.26(9) . . yes
C5 C4 H4A 108.9(9) . . yes
C3 C4 H4A 109.2(9) . . yes
C5 C4 H4B 110.6(8) . . yes
C3 C4 H4B 107.0(8) . . yes
H4A C4 H4B 109.9(12) . . yes
C4 C5 C3 111.73(9) . 2_456 yes
C4 C5 H5A 113.1(9) . . yes
C3 C5 H5A 107.3(9) 2_456 . yes
C4 C5 H5B 110.7(8) . . yes
C3 C5 H5B 108.1(8) 2_456 . yes
H5A C5 H5B 105.6(12) . . yes
C13 O2 H2A 112.2(11) . . yes
C12 C11 H11 178.3(13) . . yes
C11 C12 C13 178.16(13) . . yes
O2 C13 C12 110.29(9) . . yes
O2 C13 C14 105.64(8) . . yes
C12 C13 C14 110.70(9) . . yes
O2 C13 C15 109.79(8) . 2_667 yes
C12 C13 C15 110.25(9) . 2_667 yes
C14 C13 C15 110.07(8) . 2_667 yes
C15 C14 C13 111.58(8) . . yes
C15 C14 H14A 110.9(9) . . yes
C13 C14 H14A 110.0(9) . . yes
C15 C14 H14B 109.9(8) . . yes
C13 C14 H14B 106.3(8) . . yes
H14A C14 H14B 107.9(12) . . yes
C14 C15 C13 112.26(8) . 2_667 yes
C14 C15 H15A 110.0(8) . . yes
C13 C15 H15A 106.9(8) 2_667 . yes
C14 C15 H15B 109.4(9) . . yes
C13 C15 H15B 108.9(9) 2_667 . yes
H15A C15 H15B 109.3(12) . . yes
C23 O3 H3A 110.4(12) . . yes
C22 C21 H21 177.3(12) . . yes
C21 C22 C23 177.46(13) . . yes
O3 C23 C22 109.67(8) . . yes
O3 C23 C25 106.14(8) . 2_557 yes
C22 C23 C25 111.08(9) . 2_557 yes
O3 C23 C24 110.46(8) . . yes
C22 C23 C24 109.74(8) . . yes
C25 C23 C24 109.69(8) 2_557 . yes
C25 C24 C23 112.46(8) . . yes
C25 C24 H24A 109.8(8) . . yes
C23 C24 H24A 109.2(8) . . yes
C25 C24 H24B 109.2(8) . . yes
C23 C24 H24B 107.7(8) . . yes
H24A C24 H24B 108.3(11) . . yes
C24 C25 C23 111.86(8) . 2_557 yes
C24 C25 H25A 111.9(8) . . yes
C23 C25 H25A 109.6(8) 2_557 . yes
C24 C25 H25B 111.4(8) . . yes
C23 C25 H25B 106.1(8) 2_557 . yes
H25A C25 H25B 105.7(11) . . yes

loop_
_geom_bond_atom_site_label_1
_geom_bond_atom_site_label_2
_geom_bond_distance
_geom_bond_site_symmetry_2
_geom_bond_publ_flag
O1 C3 1.4430(12) . yes
O1 H1A 0.862(18) . yes
C1 C2 1.190(2) . yes
C1 H1 0.97(2) . yes
C2 C3 1.4826(17) . yes
C3 C5 1.5361(15) 2_456 yes
C3 C4 1.5408(15) . yes
C4 C5 1.5291(16) . yes
C4 H4A 1.005(15) . yes
C4 H4B 0.972(14) . yes
C5 C3 1.5361(15) 2_456 yes
C5 H5A 0.995(16) . yes
C5 H5B 0.981(14) . yes
O2 C13 1.4311(12) . yes
O2 H2A 0.895(18) . yes
C11 C12 1.1889(19) . yes
C11 H11 0.96(2) . yes
C12 C13 1.4874(16) . yes
C13 C14 1.5366(14) . yes
C13 C15 1.5377(14) 2_667 yes
C14 C15 1.5288(15) . yes
C14 H14A 0.970(15) . yes
C14 H14B 1.002(14) . yes
C15 C13 1.5377(14) 2_667 yes
C15 H15A 1.022(15) . yes
C15 H15B 0.992(16) . yes
O3 C23 1.4391(12) . yes
O3 H3A 0.86(2) . yes
C21 C22 1.1898(16) . yes
C21 H21 0.98(2) . yes
C22 C23 1.4839(15) . yes
C23 C25 1.5401(14) 2_557 yes
C23 C24 1.5410(15) . yes
C24 C25 1.5316(14) . yes
C24 H24A 0.990(14) . yes
C24 H24B 0.998(14) . yes
C25 C23 1.5401(14) 2_557 yes
C25 H25A 0.988(14) . yes
C25 H25B 1.000(14) . yes
